data_7251990
loop_
_publ_author_name
'Guo, Yanqing'
'Li, Haitao'
'Liu, Lu'
'Li, Rong'

_publ_section_title
;
 pH-Regulated structural evolution enables excitation-dependent tunable
 and quasi-white-light emission in tetrazole-based d10 coordination
 polymers
;
_journal_name_full CrystEngComm
_journal_paper_doi 10.1039/D6CE00111D
_journal_year 2026
_chemical_formula_moiety 'C21 H14 Cd N6 O5'
_chemical_formula_sum 'C21 H14 Cd N6 O5'
_chemical_formula_weight 542.78
_chemical_melting_point ?
_space_group_crystal_system monoclinic
_space_group_IT_number 15
_space_group_name_Hall '-C 2yc'
_space_group_name_H-M_alt 'C 1 2/c 1'
_atom_sites_solution_hydrogens mixed
_audit_creation_method SHELXL-2014/6
_audit_update_record
;
2020-01-07 deposited with the CCDC.	2026-05-11 downloaded from the CCDC.
;
_cell_angle_alpha 90
_cell_angle_beta 104.442(3)
_cell_angle_gamma 90
_cell_formula_units_Z 8
_cell_length_a 31.1727(10)
_cell_length_b 6.8735(3)
_cell_length_c 19.5674(7)
_cell_measurement_reflns_used 13724
_cell_measurement_temperature 293(2)
_cell_measurement_theta_max 30.5930
_cell_measurement_theta_min 3.0340
_cell_volume 4060.1(3)
_computing_structure_refinement 'SHELXL-2014/6 (Sheldrick, 2014)'
_diffrn_ambient_temperature 293(2)
_diffrn_measured_fraction_theta_full 0.990
_diffrn_measured_fraction_theta_max 0.892
_diffrn_measurement_device_type 'Rigaku Pilatus'
_diffrn_radiation_type MoK\a
_diffrn_radiation_wavelength 0.71073
_diffrn_reflns_av_R_equivalents 0.0169
_diffrn_reflns_av_unetI/netI 0.0165
_diffrn_reflns_Laue_measured_fraction_full 0.990
_diffrn_reflns_Laue_measured_fraction_max 0.892
_diffrn_reflns_limit_h_max 41
_diffrn_reflns_limit_h_min -43
_diffrn_reflns_limit_k_max 8
_diffrn_reflns_limit_k_min -9
_diffrn_reflns_limit_l_max 21
_diffrn_reflns_limit_l_min -27
_diffrn_reflns_number 17746
_diffrn_reflns_point_group_measured_fraction_full 0.990
_diffrn_reflns_point_group_measured_fraction_max 0.892
_diffrn_reflns_theta_full 25.242
_diffrn_reflns_theta_max 30.417
_diffrn_reflns_theta_min 2.809
_exptl_absorpt_coefficient_mu 1.125
_exptl_absorpt_correction_T_max 1.00000
_exptl_absorpt_correction_T_min 0.75333
_exptl_absorpt_correction_type multi-scan
_exptl_crystal_colour colourless
_exptl_crystal_density_diffrn 1.776
_exptl_crystal_description prism
_exptl_crystal_F_000 2160
_exptl_crystal_size_max 0.23
_exptl_crystal_size_mid 0.15
_exptl_crystal_size_min 0.08
_refine_diff_density_max 0.517
_refine_diff_density_min -0.259
_refine_diff_density_rms 0.057
_refine_ls_extinction_method none
_refine_ls_goodness_of_fit_ref 1.053
_refine_ls_hydrogen_treatment mixed
_refine_ls_matrix_type full
_refine_ls_number_parameters 308
_refine_ls_number_reflns 5485
_refine_ls_number_restraints 3
_refine_ls_restrained_S_all 1.053
_refine_ls_R_factor_all 0.0228
_refine_ls_R_factor_gt 0.0197
_refine_ls_shift/su_max 0.005
_refine_ls_shift/su_mean 0.000
_refine_ls_structure_factor_coef Fsqd
_refine_ls_weighting_details 'w=1/[\s^2^(Fo^2^)+(0.0296P)^2^+2.4925P] where P=(Fo^2^+2Fc^2^)/3'
_refine_ls_weighting_scheme calc
_refine_ls_wR_factor_gt 0.0524
_refine_ls_wR_factor_ref 0.0534
_reflns_Friedel_coverage 0.000
_reflns_number_gt 4962
_reflns_number_total 5485
_reflns_threshold_expression 'I > 2\s(I)'
_cod_data_source_file d6ce00111d2.cif
_cod_data_source_block a_CCDC2
_cod_depositor_comments
;
The following automatic conversions were performed:

data item '_chemical_melting_point' value 'not measured' was changed
to '?' -- the value is undefined or not given.

Automatic conversion script
Id: cif_fix_values 8170 2020-07-09 18:12:32Z antanas 
;
_cod_original_sg_symbol_H-M 'C 2/c'
_cod_database_code 7251990
_shelx_space_group_comment
;
The symmetry employed for this shelxl refinement is uniquely defined
by the following loop, which should always be used as a source of
symmetry information in preference to the above space-group names.
They are only intended as comments.
;
_shelxl_version_number 2014/6

loop_
_space_group_symop_operation_xyz
'x, y, z'
'-x, y, -z+1/2'
'x+1/2, y+1/2, z'
'-x+1/2, y+1/2, -z+1/2'
'-x, -y, -z'
'x, -y, z-1/2'
'-x+1/2, -y+1/2, -z'
'x+1/2, -y+1/2, z-1/2'

loop_
_atom_site_label
_atom_site_type_symbol
_atom_site_fract_x
_atom_site_fract_y
_atom_site_fract_z
_atom_site_U_iso_or_equiv
_atom_site_adp_type
_atom_site_occupancy
_atom_site_site_symmetry_order
_atom_site_calc_flag
_atom_site_refinement_flags_posn
_atom_site_refinement_flags_adp
_atom_site_refinement_flags_occupancy
_atom_site_disorder_assembly
_atom_site_disorder_group
Cd1 Cd 0.37501(2) 0.63959(2) 0.57670(2) 0.02181(4) Uani 1 1 d . . . . .
C11 C 0.33277(5) 0.6863(2) 0.40291(8) 0.0301(3) Uani 1 1 d . . . . .
H11A H 0.3065 0.6576 0.4153 0.036 Uiso 1 1 calc R U . . .
C12 C 0.33064(6) 0.7282(3) 0.33211(9) 0.0388(4) Uani 1 1 d . . . . .
H12A H 0.3036 0.7305 0.2987 0.047 Uiso 1 1 calc R U . . .
C13 C 0.36891(7) 0.7656(3) 0.31307(9) 0.0441(4) Uani 1 1 d . . . . .
H13A H 0.3682 0.7925 0.2662 0.053 Uiso 1 1 calc R U . . .
C14 C 0.40944(6) 0.7635(3) 0.36414(9) 0.0384(4) Uani 1 1 d . . . . .
C15 C 0.40857(5) 0.7232(2) 0.43476(8) 0.0288(3) Uani 1 1 d . . . . .
C16 C 0.45110(7) 0.7977(3) 0.34771(12) 0.0522(5) Uani 1 1 d . . . . .
H16A H 0.4517 0.8235 0.3013 0.063 Uiso 1 1 calc R U . . .
C17 C 0.48883(7) 0.7932(3) 0.39766(13) 0.0550(6) Uani 1 1 d . . . . .
H17A H 0.5154 0.8146 0.3853 0.066 Uiso 1 1 calc R U . . .
C18 C 0.48968(6) 0.7561(3) 0.47030(11) 0.0425(4) Uani 1 1 d . . . . .
C19 C 0.44941(5) 0.7214(2) 0.48944(9) 0.0321(3) Uani 1 1 d . . . . .
C20 C 0.52863(6) 0.7519(3) 0.52439(13) 0.0538(5) Uani 1 1 d . . . . .
H20A H 0.5558 0.7728 0.5139 0.065 Uiso 1 1 calc R U . . .
C21 C 0.52715(6) 0.7174(3) 0.59211(13) 0.0540(5) Uani 1 1 d . . . . .
H21A H 0.5530 0.7156 0.6282 0.065 Uiso 1 1 calc R U . . .
C22 C 0.48551(6) 0.6842(3) 0.60677(11) 0.0433(4) Uani 1 1 d . . . . .
H22A H 0.4846 0.6602 0.6532 0.052 Uiso 1 1 calc R U . . .
C23 C 0.17602(5) 0.2498(2) 0.69899(8) 0.0283(3) Uani 1 1 d . . . . .
C24 C 0.15915(5) 0.3056(2) 0.57025(7) 0.0231(3) Uani 1 1 d . . . . .
H24A H 0.1311 0.2555 0.5674 0.028 Uiso 1 1 calc R U . . .
C25 C 0.17002(4) 0.37227(19) 0.50961(7) 0.0204(3) Uani 1 1 d . . . . .
C26 C 0.21201(4) 0.4485(2) 0.51412(7) 0.0218(3) Uani 1 1 d . . . . .
H26A H 0.2192 0.4949 0.4737 0.026 Uiso 1 1 calc R U . . .
C27 C 0.24333(4) 0.4557(2) 0.57889(7) 0.0216(3) Uani 1 1 d . . . . .
C28 C 0.23244(5) 0.3866(2) 0.63931(7) 0.0245(3) Uani 1 1 d . . . . .
H28A H 0.2534 0.3891 0.6825 0.029 Uiso 1 1 calc R U . . .
C29 C 0.19002(5) 0.3135(2) 0.63505(7) 0.0235(3) Uani 1 1 d . . . . .
C30 C 0.13714(4) 0.36627(19) 0.44076(7) 0.0195(2) Uani 1 1 d . . . . .
C31 C 0.28851(4) 0.5385(2) 0.58224(7) 0.0239(3) Uani 1 1 d . . . . .
N11 N 0.37032(4) 0.68539(19) 0.45333(7) 0.0256(2) Uani 1 1 d . . . . .
N12 N 0.44790(4) 0.6859(2) 0.55723(8) 0.0318(3) Uani 1 1 d . . . . .
N13 N 0.12457(4) 0.52221(18) 0.40003(6) 0.0250(2) Uani 1 1 d . . . . .
N14 N 0.09527(4) 0.45559(19) 0.34157(6) 0.0295(3) Uani 1 1 d . . . . .
N15 N 0.09072(4) 0.26851(19) 0.34735(6) 0.0271(3) Uani 1 1 d . . . . .
N16 N 0.11660(4) 0.20652(19) 0.40983(6) 0.0231(2) Uani 1 1 d . . . . .
O1W O 0.41472(4) 0.62808(19) 0.70039(7) 0.0387(3) Uani 1 1 d D . . . .
H1WA H 0.4014(7) 0.682(3) 0.7276(11) 0.058 Uiso 1 1 d D U . . .
H1WB H 0.4159(8) 0.5093(15) 0.7113(12) 0.058 Uiso 1 1 d D U . . .
O11 O 0.20941(4) 0.2276(3) 0.75500(6) 0.0491(4) Uani 1 1 d . . . . .
O12 O 0.13753(4) 0.2215(2) 0.69880(6) 0.0395(3) Uani 1 1 d . . . . .
O13 O 0.29967(3) 0.56503(19) 0.52626(6) 0.0328(2) Uani 1 1 d . . . . .
O14 O 0.31453(4) 0.5758(2) 0.64164(6) 0.0405(3) Uani 1 1 d . . . . .
H1 H 0.2016(8) 0.183(3) 0.7882(13) 0.052(6) Uiso 1 1 d . . . . .

loop_
_atom_site_aniso_label
_atom_site_aniso_U_11
_atom_site_aniso_U_22
_atom_site_aniso_U_33
_atom_site_aniso_U_23
_atom_site_aniso_U_13
_atom_site_aniso_U_12
Cd1 0.02014(5) 0.02231(6) 0.02251(6) -0.00032(4) 0.00444(4) -0.00256(3)
C11 0.0324(7) 0.0308(8) 0.0269(7) -0.0019(6) 0.0073(6) 0.0010(6)
C12 0.0484(10) 0.0402(10) 0.0260(7) -0.0005(7) 0.0063(7) 0.0054(8)
C13 0.0633(12) 0.0446(11) 0.0292(8) 0.0040(8) 0.0210(8) 0.0085(9)
C14 0.0489(10) 0.0336(9) 0.0417(9) 0.0029(7) 0.0280(8) 0.0034(7)
C15 0.0332(7) 0.0229(7) 0.0352(8) 0.0005(6) 0.0178(6) 0.0016(6)
C16 0.0578(12) 0.0563(12) 0.0558(12) 0.0087(10) 0.0390(10) 0.0012(10)
C17 0.0511(12) 0.0515(12) 0.0787(15) 0.0047(11) 0.0470(12) -0.0035(10)
C18 0.0318(8) 0.0355(10) 0.0670(12) 0.0002(9) 0.0250(8) -0.0019(7)
C19 0.0270(7) 0.0263(8) 0.0472(9) -0.0007(7) 0.0171(7) 0.0009(6)
C20 0.0272(8) 0.0508(12) 0.0866(16) -0.0008(11) 0.0204(9) -0.0027(8)
C21 0.0240(8) 0.0529(12) 0.0781(15) -0.0071(11) -0.0006(9) 0.0002(8)
C22 0.0285(8) 0.0455(10) 0.0516(11) -0.0027(9) 0.0019(7) -0.0002(7)
C23 0.0290(7) 0.0332(8) 0.0232(6) 0.0051(6) 0.0071(5) -0.0007(6)
C24 0.0211(6) 0.0244(7) 0.0236(6) 0.0017(5) 0.0053(5) -0.0034(5)
C25 0.0213(6) 0.0193(7) 0.0195(6) -0.0009(5) 0.0031(5) 0.0000(5)
C26 0.0228(6) 0.0236(7) 0.0195(6) 0.0000(5) 0.0066(5) -0.0012(5)
C27 0.0198(6) 0.0245(7) 0.0210(6) -0.0025(5) 0.0059(5) -0.0011(5)
C28 0.0219(6) 0.0302(8) 0.0201(6) 0.0008(5) 0.0029(5) -0.0010(5)
C29 0.0237(6) 0.0270(7) 0.0201(6) 0.0035(5) 0.0059(5) -0.0008(5)
C30 0.0197(6) 0.0205(7) 0.0187(6) -0.0002(5) 0.0055(5) -0.0007(5)
C31 0.0202(6) 0.0257(7) 0.0269(6) -0.0047(5) 0.0079(5) -0.0015(5)
N11 0.0280(6) 0.0248(6) 0.0265(6) 0.0000(5) 0.0116(5) 0.0004(5)
N12 0.0246(6) 0.0304(7) 0.0399(7) -0.0014(6) 0.0068(5) -0.0002(5)
N13 0.0305(6) 0.0200(6) 0.0214(5) -0.0009(5) 0.0008(4) -0.0013(5)
N14 0.0372(7) 0.0247(7) 0.0221(6) 0.0004(5) -0.0014(5) -0.0009(5)
N15 0.0312(6) 0.0241(6) 0.0221(6) -0.0017(5) -0.0006(5) -0.0006(5)
N16 0.0247(5) 0.0209(6) 0.0214(5) -0.0001(5) 0.0018(4) -0.0016(5)
O1W 0.0395(7) 0.0431(8) 0.0314(6) -0.0015(5) 0.0050(5) 0.0016(5)
O11 0.0318(6) 0.0887(11) 0.0255(6) 0.0226(7) 0.0048(5) -0.0054(7)
O12 0.0284(5) 0.0604(8) 0.0314(6) 0.0126(6) 0.0106(4) -0.0058(6)
O13 0.0254(5) 0.0475(7) 0.0273(5) 0.0030(5) 0.0100(4) -0.0073(5)
O14 0.0234(5) 0.0693(9) 0.0296(6) -0.0199(6) 0.0080(4) -0.0119(6)

loop_
_atom_type_symbol
_atom_type_description
_atom_type_scat_dispersion_real
_atom_type_scat_dispersion_imag
_atom_type_scat_source
C C 0.0033 0.0016 'International Tables Vol C Tables 4.2.6.8 and 6.1.1.4'
H H 0.0000 0.0000 'International Tables Vol C Tables 4.2.6.8 and 6.1.1.4'
N N 0.0061 0.0033 'International Tables Vol C Tables 4.2.6.8 and 6.1.1.4'
O O 0.0106 0.0060 'International Tables Vol C Tables 4.2.6.8 and 6.1.1.4'
Cd Cd -0.8075 1.2024 'International Tables Vol C Tables 4.2.6.8 and 6.1.1.4'

loop_
_geom_angle_atom_site_label_1
_geom_angle_atom_site_label_2
_geom_angle_atom_site_label_3
_geom_angle
_geom_angle_site_symmetry_1
_geom_angle_site_symmetry_3
_geom_angle_publ_flag
O13 Cd1 N13 104.48(4) . 7_566 ?
O13 Cd1 N16 84.30(4) . 7_556 ?
N13 Cd1 N16 163.01(4) 7_566 7_556 ?
O13 Cd1 N11 78.69(4) . . ?
N13 Cd1 N11 93.48(4) 7_566 . ?
N16 Cd1 N11 102.59(4) 7_556 . ?
O13 Cd1 N12 146.86(4) . . ?
N13 Cd1 N12 86.60(5) 7_566 . ?
N16 Cd1 N12 93.84(4) 7_556 . ?
N11 Cd1 N12 69.41(5) . . ?
O13 Cd1 O1W 127.93(4) . . ?
N13 Cd1 O1W 82.15(4) 7_566 . ?
N16 Cd1 O1W 81.02(4) 7_556 . ?
N11 Cd1 O1W 153.32(5) . . ?
N12 Cd1 O1W 84.03(5) . . ?
O13 Cd1 O14 52.60(3) . . ?
N13 Cd1 O14 92.41(5) 7_566 . ?
N16 Cd1 O14 81.33(4) 7_556 . ?
N11 Cd1 O14 130.79(4) . . ?
N12 Cd1 O14 159.77(4) . . ?
O1W Cd1 O14 75.83(4) . . ?
N11 C11 C12 123.44(15) . . ?
N11 C11 H11A 118.3 . . ?
C12 C11 H11A 118.3 . . ?
C13 C12 C11 118.79(17) . . ?
C13 C12 H12A 120.6 . . ?
C11 C12 H12A 120.6 . . ?
C12 C13 C14 119.92(16) . . ?
C12 C13 H13A 120.0 . . ?
C14 C13 H13A 120.0 . . ?
C13 C14 C15 117.68(15) . . ?
C13 C14 C16 122.98(17) . . ?
C15 C14 C16 119.33(18) . . ?
N11 C15 C14 122.08(15) . . ?
N11 C15 C19 118.13(14) . . ?
C14 C15 C19 119.79(14) . . ?
C17 C16 C14 121.10(19) . . ?
C17 C16 H16A 119.4 . . ?
C14 C16 H16A 119.4 . . ?
C16 C17 C18 121.73(17) . . ?
C16 C17 H17A 119.1 . . ?
C18 C17 H17A 119.1 . . ?
C20 C18 C19 117.12(18) . . ?
C20 C18 C17 123.41(18) . . ?
C19 C18 C17 119.47(18) . . ?
N12 C19 C18 122.42(16) . . ?
N12 C19 C15 119.02(13) . . ?
C18 C19 C15 118.56(16) . . ?
C21 C20 C18 120.53(17) . . ?
C21 C20 H20A 119.7 . . ?
C18 C20 H20A 119.7 . . ?
C20 C21 C22 118.79(18) . . ?
C20 C21 H21A 120.6 . . ?
C22 C21 H21A 120.6 . . ?
N12 C22 C21 122.7(2) . . ?
N12 C22 H22A 118.7 . . ?
C21 C22 H22A 118.6 . . ?
O12 C23 O11 123.95(14) . . ?
O12 C23 C29 122.71(13) . . ?
O11 C23 C29 113.34(13) . . ?
C29 C24 C25 120.37(13) . . ?
C29 C24 H24A 119.8 . . ?
C25 C24 H24A 119.8 . . ?
C24 C25 C26 119.69(12) . . ?
C24 C25 C30 120.56(12) . . ?
C26 C25 C30 119.74(12) . . ?
C25 C26 C27 120.32(12) . . ?
C25 C26 H26A 119.8 . . ?
C27 C26 H26A 119.8 . . ?
C28 C27 C26 119.75(12) . . ?
C28 C27 C31 121.03(12) . . ?
C26 C27 C31 119.22(12) . . ?
C27 C28 C29 119.95(13) . . ?
C27 C28 H28A 120.0 . . ?
C29 C28 H28A 120.0 . . ?
C24 C29 C28 119.90(13) . . ?
C24 C29 C23 118.29(13) . . ?
C28 C29 C23 121.76(13) . . ?
N13 C30 N16 110.67(12) . . ?
N13 C30 C25 123.80(12) . . ?
N16 C30 C25 125.53(12) . . ?
O13 C31 O14 121.54(13) . . ?
O13 C31 C27 118.80(12) . . ?
O14 C31 C27 119.64(12) . . ?
C11 N11 C15 118.07(13) . . ?
C11 N11 Cd1 124.62(10) . . ?
C15 N11 Cd1 117.21(10) . . ?
C22 N12 C19 118.44(15) . . ?
C22 N12 Cd1 125.45(13) . . ?
C19 N12 Cd1 116.09(10) . . ?
C30 N13 N14 105.59(12) . . ?
C30 N13 Cd1 133.36(9) . 7_566 ?
N14 N13 Cd1 117.70(9) . 7_566 ?
N15 N14 N13 109.03(11) . . ?
N14 N15 N16 109.62(11) . . ?
C30 N16 N15 105.09(12) . . ?
C30 N16 Cd1 137.49(9) . 7_556 ?
N15 N16 Cd1 115.78(9) . 7_556 ?
Cd1 O1W H1WA 114.1(17) . . ?
Cd1 O1W H1WB 105.2(16) . . ?
H1WA O1W H1WB 105.1(17) . . ?
C23 O11 H1 112.2(17) . . ?
C31 O13 Cd1 97.54(9) . . ?
C31 O14 Cd1 87.80(8) . . ?

loop_
_geom_bond_atom_site_label_1
_geom_bond_atom_site_label_2
_geom_bond_distance
_geom_bond_site_symmetry_2
_geom_bond_publ_flag
Cd1 O13 2.3656(11) . ?
Cd1 N13 2.3683(12) 7_566 ?
Cd1 N16 2.4006(13) 7_556 ?
Cd1 N11 2.4023(12) . ?
Cd1 N12 2.4168(13) . ?
Cd1 O1W 2.4295(13) . ?
Cd1 O14 2.5605(11) . ?
C11 N11 1.329(2) . ?
C11 C12 1.400(2) . ?
C11 H11A 0.9300 . ?
C12 C13 1.360(3) . ?
C12 H12A 0.9300 . ?
C13 C14 1.402(3) . ?
C13 H13A 0.9300 . ?
C14 C15 1.416(2) . ?
C14 C16 1.433(3) . ?
C15 N11 1.3558(18) . ?
C15 C19 1.444(2) . ?
C16 C17 1.329(3) . ?
C16 H16A 0.9300 . ?
C17 C18 1.438(3) . ?
C17 H17A 0.9300 . ?
C18 C20 1.398(3) . ?
C18 C19 1.417(2) . ?
C19 N12 1.361(2) . ?
C20 C21 1.358(3) . ?
C20 H20A 0.9300 . ?
C21 C22 1.416(3) . ?
C21 H21A 0.9300 . ?
C22 N12 1.322(2) . ?
C22 H22A 0.9300 . ?
C23 O12 1.2147(18) . ?
C23 O11 1.3185(18) . ?
C23 C29 1.4900(19) . ?
C24 C29 1.3884(19) . ?
C24 C25 1.3903(19) . ?
C24 H24A 0.9300 . ?
C25 C26 1.3924(18) . ?
C25 C30 1.4759(18) . ?
C26 C27 1.3945(18) . ?
C26 H26A 0.9300 . ?
C27 C28 1.3922(19) . ?
C27 C31 1.5053(18) . ?
C28 C29 1.3977(19) . ?
C28 H28A 0.9300 . ?
C30 N13 1.3348(18) . ?
C30 N16 1.3375(18) . ?
C31 O13 1.2426(17) . ?
C31 O14 1.2666(17) . ?
N13 N14 1.3532(16) . ?
N13 Cd1 2.3683(12) 7_566 ?
N14 N15 1.3017(19) . ?
N15 N16 1.3547(16) . ?
N16 Cd1 2.4006(13) 7_556 ?
O1W H1WA 0.837(9) . ?
O1W H1WB 0.843(9) . ?
O11 H1 0.81(2) . ?

loop_
_geom_torsion_atom_site_label_1
_geom_torsion_atom_site_label_2
_geom_torsion_atom_site_label_3
_geom_torsion_atom_site_label_4
_geom_torsion
_geom_torsion_site_symmetry_1
_geom_torsion_site_symmetry_2
_geom_torsion_site_symmetry_3
_geom_torsion_site_symmetry_4
_geom_torsion_publ_flag
N11 C11 C12 C13 1.6(3) . . . . ?
C11 C12 C13 C14 -0.6(3) . . . . ?
C12 C13 C14 C15 -0.5(3) . . . . ?
C12 C13 C14 C16 178.76(19) . . . . ?
C13 C14 C15 N11 0.8(3) . . . . ?
C16 C14 C15 N11 -178.52(17) . . . . ?
C13 C14 C15 C19 -179.34(16) . . . . ?
C16 C14 C15 C19 1.4(3) . . . . ?
C13 C14 C16 C17 -179.6(2) . . . . ?
C15 C14 C16 C17 -0.3(3) . . . . ?
C14 C16 C17 C18 -0.7(4) . . . . ?
C16 C17 C18 C20 -179.4(2) . . . . ?
C16 C17 C18 C19 0.6(3) . . . . ?
C20 C18 C19 N12 0.2(3) . . . . ?
C17 C18 C19 N12 -179.82(17) . . . . ?
C20 C18 C19 C15 -179.52(17) . . . . ?
C17 C18 C19 C15 0.4(3) . . . . ?
N11 C15 C19 N12 -1.3(2) . . . . ?
C14 C15 C19 N12 178.84(15) . . . . ?
N11 C15 C19 C18 178.47(15) . . . . ?
C14 C15 C19 C18 -1.4(2) . . . . ?
C19 C18 C20 C21 -0.5(3) . . . . ?
C17 C18 C20 C21 179.5(2) . . . . ?
C18 C20 C21 C22 0.5(3) . . . . ?
C20 C21 C22 N12 -0.2(3) . . . . ?
C29 C24 C25 C26 -0.4(2) . . . . ?
C29 C24 C25 C30 -179.28(13) . . . . ?
C24 C25 C26 C27 0.9(2) . . . . ?
C30 C25 C26 C27 179.76(12) . . . . ?
C25 C26 C27 C28 -0.1(2) . . . . ?
C25 C26 C27 C31 179.88(13) . . . . ?
C26 C27 C28 C29 -1.1(2) . . . . ?
C31 C27 C28 C29 178.88(13) . . . . ?
C25 C24 C29 C28 -0.8(2) . . . . ?
C25 C24 C29 C23 176.91(14) . . . . ?
C27 C28 C29 C24 1.6(2) . . . . ?
C27 C28 C29 C23 -176.06(14) . . . . ?
O12 C23 C29 C24 -12.1(2) . . . . ?
O11 C23 C29 C24 167.81(15) . . . . ?
O12 C23 C29 C28 165.52(16) . . . . ?
O11 C23 C29 C28 -14.5(2) . . . . ?
C24 C25 C30 N13 123.37(15) . . . . ?
C26 C25 C30 N13 -55.47(19) . . . . ?
C24 C25 C30 N16 -58.1(2) . . . . ?
C26 C25 C30 N16 123.11(15) . . . . ?
C28 C27 C31 O13 166.87(14) . . . . ?
C26 C27 C31 O13 -13.1(2) . . . . ?
C28 C27 C31 O14 -11.7(2) . . . . ?
C26 C27 C31 O14 168.29(14) . . . . ?
C12 C11 N11 C15 -1.4(2) . . . . ?
C12 C11 N11 Cd1 174.88(13) . . . . ?
C14 C15 N11 C11 0.2(2) . . . . ?
C19 C15 N11 C11 -179.73(15) . . . . ?
C14 C15 N11 Cd1 -176.39(12) . . . . ?
C19 C15 N11 Cd1 3.72(18) . . . . ?
C21 C22 N12 C19 -0.1(3) . . . . ?
C21 C22 N12 Cd1 -178.30(15) . . . . ?
C18 C19 N12 C22 0.1(3) . . . . ?
C15 C19 N12 C22 179.84(16) . . . . ?
C18 C19 N12 Cd1 178.47(13) . . . . ?
C15 C19 N12 Cd1 -1.80(19) . . . . ?
N16 C30 N13 N14 -0.26(16) . . . . ?
C25 C30 N13 N14 178.50(13) . . . . ?
N16 C30 N13 Cd1 157.76(10) . . . 7_566 ?
C25 C30 N13 Cd1 -23.5(2) . . . 7_566 ?
C30 N13 N14 N15 -0.08(16) . . . . ?
Cd1 N13 N14 N15 -162.19(9) 7_566 . . . ?
N13 N14 N15 N16 0.39(16) . . . . ?
N13 C30 N16 N15 0.49(15) . . . . ?
C25 C30 N16 N15 -178.25(13) . . . . ?
N13 C30 N16 Cd1 164.37(10) . . . 7_556 ?
C25 C30 N16 Cd1 -14.4(2) . . . 7_556 ?
N14 N15 N16 C30 -0.53(15) . . . . ?
N14 N15 N16 Cd1 -168.51(9) . . . 7_556 ?
O14 C31 O13 Cd1 7.70(17) . . . . ?
C27 C31 O13 Cd1 -170.84(11) . . . . ?
O13 C31 O14 Cd1 -7.05(16) . . . . ?
C27 C31 O14 Cd1 171.47(12) . . . . ?
